data_1573022
loop_
_publ_author_name
'Ren, Qiqiong'
'Zhou, Guojun'
'Mao, Yilin'
'Zhang, Nan'
'Zhang, Jian'
'Zhang, Xian-Ming'

_publ_section_title
;
 Optical activity levels of metal centers controlling multi-mode emissions
 in low-dimensional hybrid metal halides for anti-counterfeiting and
 information encryption.
;
_journal_issue 40
_journal_name_full 'Chemical science'
_journal_page_first 16536
_journal_page_last 16545
_journal_paper_doi 10.1039/d4sc05041j
_journal_volume 15
_journal_year 2024
_chemical_formula_moiety 'Cl4 Mn, 2(C17 H15 N P)'
_chemical_formula_sum 'C34 H30 Cl4 Mn N2 P2'
_chemical_formula_weight 725.28
_space_group_crystal_system monoclinic
_space_group_IT_number 15
_space_group_name_Hall '-C 2yc'
_space_group_name_H-M_alt 'C 1 2/c 1'
_atom_sites_solution_hydrogens geom
_atom_sites_solution_primary dual
_audit_creation_date 2023-12-22
_audit_creation_method
;
Olex2 1.5
(compiled 2023.08.24 svn.re1ec1418 for OlexSys, GUI svn.r6817)
;
_audit_update_record
;
2023-12-22 deposited with the CCDC.	2024-09-16 downloaded from the CCDC.
;
_cell_angle_alpha 90
_cell_angle_beta 96.399(2)
_cell_angle_gamma 90
_cell_formula_units_Z 4
_cell_length_a 16.3477(10)
_cell_length_b 8.1633(5)
_cell_length_c 26.8181(16)
_cell_measurement_reflns_used 9206
_cell_measurement_temperature 298
_cell_measurement_theta_max 25.805
_cell_measurement_theta_min 2.507
_cell_volume 3556.6(4)
_computing_cell_refinement 'SAINT v8.37A (Bruker, 2015)'
_computing_data_reduction 'SAINT v8.37A (Bruker, 2015)'
_computing_molecular_graphics 'Olex2 1.5 (Dolomanov et al., 2009)'
_computing_publication_material 'Olex2 1.5 (Dolomanov et al., 2009)'
_computing_structure_refinement 'SHELXL 2018/3 (Sheldrick, 2015)'
_computing_structure_solution 'SHELXT 2018/2 (Sheldrick, 2018)'
_diffrn_ambient_temperature 298
_diffrn_measured_fraction_theta_full 0.999
_diffrn_measured_fraction_theta_max 0.998
_diffrn_measurement_device_type 'Bruker Integration'
_diffrn_radiation_type MoK\a
_diffrn_radiation_wavelength 0.71073
_diffrn_reflns_av_R_equivalents 0.0529
_diffrn_reflns_av_unetI/netI 0.0250
_diffrn_reflns_Laue_measured_fraction_full 0.999
_diffrn_reflns_Laue_measured_fraction_max 0.998
_diffrn_reflns_limit_h_max 21
_diffrn_reflns_limit_h_min -21
_diffrn_reflns_limit_k_max 10
_diffrn_reflns_limit_k_min -10
_diffrn_reflns_limit_l_max 35
_diffrn_reflns_limit_l_min -35
_diffrn_reflns_number 61296
_diffrn_reflns_point_group_measured_fraction_full 0.999
_diffrn_reflns_point_group_measured_fraction_max 0.998
_diffrn_reflns_theta_full 25.242
_diffrn_reflns_theta_max 28.424
_diffrn_reflns_theta_min 2.792
_diffrn_source_current 1.0
_diffrn_source_power 0.05
_diffrn_source_voltage 50.0
_exptl_absorpt_coefficient_mu 0.787
_exptl_absorpt_correction_T_max 0.7457
_exptl_absorpt_correction_T_min 0.6586
_exptl_absorpt_correction_type multi-scan
_exptl_absorpt_process_details
;
 SADABS 2016/2: Krause, L., Herbst-Irmer, R., Sheldrick G.M. & Stalke D.,
 J. Appl. Cryst. 48 (2015) 3-10
;
_exptl_crystal_colour 'metallic greenish green'
_exptl_crystal_colour_lustre metallic
_exptl_crystal_colour_modifier greenish
_exptl_crystal_colour_primary green
_exptl_crystal_density_diffrn 1.354
_exptl_crystal_description block
_exptl_crystal_F_000 1484
_exptl_crystal_preparation 298
_exptl_crystal_size_max 0.4
_exptl_crystal_size_mid 0.4
_exptl_crystal_size_min 0.4
_refine_diff_density_max 0.484
_refine_diff_density_min -0.377
_refine_diff_density_rms 0.048
_refine_ls_extinction_method none
_refine_ls_goodness_of_fit_ref 1.043
_refine_ls_hydrogen_treatment constr
_refine_ls_matrix_type full
_refine_ls_number_parameters 195
_refine_ls_number_reflns 4469
_refine_ls_number_restraints 0
_refine_ls_restrained_S_all 1.043
_refine_ls_R_factor_all 0.0608
_refine_ls_R_factor_gt 0.0386
_refine_ls_shift/su_max 0.001
_refine_ls_shift/su_mean 0.000
_refine_ls_structure_factor_coef Fsqd
_refine_ls_weighting_details 'w=1/[\s^2^(Fo^2^)+(0.0431P)^2^+2.5040P] where P=(Fo^2^+2Fc^2^)/3'
_refine_ls_weighting_scheme calc
_refine_ls_wR_factor_gt 0.0888
_refine_ls_wR_factor_ref 0.0973
_reflns_Friedel_coverage 0.000
_reflns_number_gt 3374
_reflns_number_total 4469
_reflns_threshold_expression 'I > 2\s(I)'
_cod_data_source_file d4sc05041j2.cif
_cod_data_source_block mo_20221127myl4_0m
_cod_database_code 1573022
_shelx_shelxl_version_number 2018/3
_shelx_space_group_comment
;
The symmetry employed for this shelxl refinement is uniquely defined
by the following loop, which should always be used as a source of
symmetry information in preference to the above space-group names.
They are only intended as comments.
;
_shelx_estimated_absorpt_t_max 0.744
_shelx_estimated_absorpt_t_min 0.744
_olex2_refinement_description
;
1. Fixed Uiso
 At 1.2 times of:
  All C(H) groups, All N(H) groups
2.a Aromatic/amide H refined with riding coordinates:
 N1(H1), C13(H13), C17(H17), C5(H5), C14(H14), C2(H2), C4(H4), C16(H16),
 C3(H3), C15(H15), C11(H11), C9(H9), C10(H10), C7(H7), C8(H8)
;
_olex2_submission_special_instructions 'No special instructions were received'

loop_
_space_group_symop_operation_xyz
'x, y, z'
'-x, y, -z+1/2'
'x+1/2, y+1/2, z'
'-x+1/2, y+1/2, -z+1/2'
'-x, -y, -z'
'x, -y, z-1/2'
'-x+1/2, -y+1/2, -z'
'x+1/2, -y+1/2, z-1/2'

loop_
_atom_site_label
_atom_site_type_symbol
_atom_site_fract_x
_atom_site_fract_y
_atom_site_fract_z
_atom_site_U_iso_or_equiv
_atom_site_adp_type
_atom_site_occupancy
_atom_site_site_symmetry_order
_atom_site_calc_flag
_atom_site_refinement_flags_posn
_atom_site_refinement_flags_adp
_atom_site_refinement_flags_occupancy
_atom_site_disorder_assembly
_atom_site_disorder_group
Mn1 Mn 0.500000 0.09851(5) 0.250000 0.03955(12) Uani 1 2 d S T P . .
P1 P 0.57616(3) 0.62822(6) 0.42896(2) 0.04606(14) Uani 1 1 d . . . . .
Cl1 Cl 0.46134(3) 0.27586(7) 0.31390(2) 0.05792(16) Uani 1 1 d . . . . .
Cl2 Cl 0.38697(3) -0.05632(8) 0.21764(2) 0.06430(18) Uani 1 1 d . . . . .
N1 N 0.60830(9) 0.5183(2) 0.33570(6) 0.0462(4) Uani 1 1 d . . . . .
H1 H 0.560204 0.475206 0.335189 0.055 Uiso 1 1 calc R U . . .
C12 C 0.47081(12) 0.6331(2) 0.39875(7) 0.0421(4) Uani 1 1 d . . . . .
C1 C 0.63596(11) 0.6104(2) 0.37535(7) 0.0418(4) Uani 1 1 d . . . . .
C13 C 0.44448(13) 0.7089(3) 0.35349(8) 0.0501(5) Uani 1 1 d . . . . .
H13 H 0.482463 0.761188 0.335573 0.060 Uiso 1 1 calc R U . . .
C6 C 0.59876(13) 0.8402(3) 0.44775(7) 0.0485(5) Uani 1 1 d . . . . .
C17 C 0.41287(14) 0.5563(3) 0.42464(8) 0.0563(6) Uani 1 1 d . . . . .
H17 H 0.429686 0.502218 0.454551 0.068 Uiso 1 1 calc R U . . .
C5 C 0.65085(14) 0.4891(3) 0.29687(9) 0.0616(6) Uani 1 1 d . . . . .
H5 H 0.627658 0.426307 0.269990 0.074 Uiso 1 1 calc R U . . .
C14 C 0.36252(14) 0.7074(3) 0.33493(9) 0.0624(6) Uani 1 1 d . . . . .
H14 H 0.345406 0.756717 0.304280 0.075 Uiso 1 1 calc R U . . .
C2 C 0.71436(13) 0.6727(3) 0.37572(10) 0.0611(6) Uani 1 1 d . . . . .
H2 H 0.736743 0.735494 0.402795 0.073 Uiso 1 1 calc R U . . .
C4 C 0.72781(15) 0.5509(3) 0.29662(11) 0.0690(7) Uani 1 1 d . . . . .
H4 H 0.758106 0.531087 0.269882 0.083 Uiso 1 1 calc R U . . .
C16 C 0.33103(16) 0.5591(3) 0.40667(11) 0.0706(7) Uani 1 1 d . . . . .
H16 H 0.292498 0.510827 0.425072 0.085 Uiso 1 1 calc R U . . .
C3 C 0.75971(15) 0.6432(3) 0.33673(12) 0.0746(8) Uani 1 1 d . . . . .
H3 H 0.812533 0.686093 0.337508 0.090 Uiso 1 1 calc R U . . .
C15 C 0.30591(15) 0.6327(3) 0.36176(11) 0.0725(7) Uani 1 1 d . . . . .
H15 H 0.250488 0.632208 0.349327 0.087 Uiso 1 1 calc R U . . .
C11 C 0.5849(2) 0.9730(3) 0.41697(9) 0.0800(9) Uani 1 1 d . . . . .
H11 H 0.563360 0.957667 0.383722 0.096 Uiso 1 1 calc R U . . .
C9 C 0.6336(2) 1.1551(3) 0.48197(11) 0.0830(8) Uani 1 1 d . . . . .
H9 H 0.646431 1.260599 0.493380 0.100 Uiso 1 1 calc R U . . .
C10 C 0.6024(2) 1.1298(3) 0.43443(10) 0.0838(9) Uani 1 1 d . . . . .
H10 H 0.592221 1.218570 0.412887 0.101 Uiso 1 1 calc R U . . .
C7 C 0.6299(2) 0.8682(3) 0.49620(10) 0.0977(11) Uani 1 1 d . . . . .
H7 H 0.640122 0.780550 0.518177 0.117 Uiso 1 1 calc R U . . .
C8 C 0.6464(3) 1.0271(4) 0.51300(12) 0.1268(16) Uani 1 1 d . . . . .
H8 H 0.666630 1.044758 0.546362 0.152 Uiso 1 1 calc R U . . .

loop_
_atom_site_aniso_label
_atom_site_aniso_U_11
_atom_site_aniso_U_22
_atom_site_aniso_U_33
_atom_site_aniso_U_23
_atom_site_aniso_U_13
_atom_site_aniso_U_12
Mn1 0.0376(2) 0.0396(2) 0.0419(2) 0.000 0.00693(16) 0.000
P1 0.0561(3) 0.0401(3) 0.0414(3) 0.0041(2) 0.0028(2) -0.0048(2)
Cl1 0.0539(3) 0.0576(3) 0.0660(3) -0.0227(3) 0.0230(2) -0.0149(2)
Cl2 0.0508(3) 0.0855(4) 0.0579(3) -0.0225(3) 0.0115(2) -0.0201(3)
N1 0.0379(8) 0.0473(9) 0.0543(10) -0.0047(8) 0.0094(7) -0.0055(7)
C12 0.0485(10) 0.0362(10) 0.0431(10) -0.0047(8) 0.0119(8) -0.0066(8)
C1 0.0375(9) 0.0359(9) 0.0513(11) 0.0035(8) 0.0012(8) -0.0001(8)
C13 0.0475(11) 0.0504(12) 0.0540(12) 0.0035(10) 0.0130(9) 0.0018(9)
C6 0.0588(12) 0.0464(11) 0.0398(10) -0.0042(9) 0.0027(9) -0.0057(9)
C17 0.0684(14) 0.0532(12) 0.0501(12) -0.0071(10) 0.0183(10) -0.0199(11)
C5 0.0631(14) 0.0632(14) 0.0611(14) -0.0084(11) 0.0182(11) 0.0053(11)
C14 0.0546(13) 0.0667(15) 0.0653(14) 0.0002(12) 0.0035(11) 0.0079(11)
C2 0.0428(11) 0.0604(13) 0.0785(16) -0.0013(12) -0.0003(11) -0.0121(10)
C4 0.0547(14) 0.0702(16) 0.0875(19) 0.0092(14) 0.0319(13) 0.0136(12)
C16 0.0622(15) 0.0758(17) 0.0778(17) -0.0143(14) 0.0254(13) -0.0285(13)
C3 0.0363(11) 0.0758(17) 0.114(2) 0.0173(16) 0.0180(13) -0.0026(12)
C15 0.0445(12) 0.0813(18) 0.092(2) -0.0239(15) 0.0083(12) -0.0060(12)
C11 0.140(3) 0.0468(13) 0.0481(13) -0.0034(11) -0.0098(15) -0.0091(15)
C9 0.117(2) 0.0557(15) 0.0748(18) -0.0205(14) 0.0029(16) -0.0133(15)
C10 0.136(3) 0.0438(13) 0.0688(17) -0.0047(12) -0.0006(17) -0.0056(15)
C7 0.156(3) 0.0635(17) 0.0615(17) 0.0049(13) -0.0410(19) -0.0156(18)
C8 0.215(5) 0.080(2) 0.070(2) -0.0157(17) -0.052(2) -0.034(3)

loop_
_atom_type_symbol
_atom_type_description
_atom_type_scat_dispersion_real
_atom_type_scat_dispersion_imag
_atom_type_scat_source
C C 0.0033 0.0016 'International Tables Vol C Tables 4.2.6.8 and 6.1.1.4'
H H 0.0000 0.0000 'International Tables Vol C Tables 4.2.6.8 and 6.1.1.4'
Cl Cl 0.1484 0.1585 'International Tables Vol C Tables 4.2.6.8 and 6.1.1.4'
Mn Mn 0.3368 0.7283 'International Tables Vol C Tables 4.2.6.8 and 6.1.1.4'
N N 0.0061 0.0033 'International Tables Vol C Tables 4.2.6.8 and 6.1.1.4'
P P 0.1023 0.0942 'International Tables Vol C Tables 4.2.6.8 and 6.1.1.4'

loop_
_geom_angle_atom_site_label_1
_geom_angle_atom_site_label_2
_geom_angle_atom_site_label_3
_geom_angle
_geom_angle_site_symmetry_1
_geom_angle_site_symmetry_3
_geom_angle_publ_flag
Cl1 Mn1 Cl1 105.13(3) 2_655 . ?
Cl2 Mn1 Cl1 108.99(2) . 2_655 ?
Cl2 Mn1 Cl1 108.99(2) 2_655 . ?
Cl2 Mn1 Cl1 109.590(19) 2_655 2_655 ?
Cl2 Mn1 Cl1 109.590(19) . . ?
Cl2 Mn1 Cl2 114.15(4) . 2_655 ?
C12 P1 C1 102.34(9) . . ?
C12 P1 C6 104.71(9) . . ?
C6 P1 C1 100.50(9) . . ?
C1 N1 H1 118.0 . . ?
C5 N1 H1 118.0 . . ?
C5 N1 C1 124.04(18) . . ?
C13 C12 P1 125.82(15) . . ?
C17 C12 P1 115.65(16) . . ?
C17 C12 C13 118.5(2) . . ?
N1 C1 P1 120.34(14) . . ?
N1 C1 C2 116.38(19) . . ?
C2 C1 P1 122.85(17) . . ?
C12 C13 H13 119.8 . . ?
C14 C13 C12 120.5(2) . . ?
C14 C13 H13 119.8 . . ?
C11 C6 P1 124.73(16) . . ?
C7 C6 P1 117.67(18) . . ?
C7 C6 C11 117.6(2) . . ?
C12 C17 H17 119.6 . . ?
C16 C17 C12 120.8(2) . . ?
C16 C17 H17 119.6 . . ?
N1 C5 H5 120.0 . . ?
N1 C5 C4 120.1(2) . . ?
C4 C5 H5 120.0 . . ?
C13 C14 H14 120.0 . . ?
C13 C14 C15 119.9(2) . . ?
C15 C14 H14 120.0 . . ?
C1 C2 H2 119.6 . . ?
C3 C2 C1 120.8(2) . . ?
C3 C2 H2 119.6 . . ?
C5 C4 H4 120.9 . . ?
C5 C4 C3 118.3(2) . . ?
C3 C4 H4 120.9 . . ?
C17 C16 H16 119.9 . . ?
C15 C16 C17 120.2(2) . . ?
C15 C16 H16 119.9 . . ?
C2 C3 H3 119.8 . . ?
C4 C3 C2 120.4(2) . . ?
C4 C3 H3 119.8 . . ?
C14 C15 H15 119.9 . . ?
C16 C15 C14 120.1(2) . . ?
C16 C15 H15 119.9 . . ?
C6 C11 H11 119.5 . . ?
C6 C11 C10 121.1(2) . . ?
C10 C11 H11 119.5 . . ?
C10 C9 H9 120.3 . . ?
C10 C9 C8 119.3(3) . . ?
C8 C9 H9 120.3 . . ?
C11 C10 H10 119.7 . . ?
C9 C10 C11 120.6(3) . . ?
C9 C10 H10 119.7 . . ?
C6 C7 H7 119.9 . . ?
C6 C7 C8 120.3(3) . . ?
C8 C7 H7 119.9 . . ?
C9 C8 C7 121.1(3) . . ?
C9 C8 H8 119.5 . . ?
C7 C8 H8 119.5 . . ?

loop_
_geom_bond_atom_site_label_1
_geom_bond_atom_site_label_2
_geom_bond_distance
_geom_bond_site_symmetry_2
_geom_bond_publ_flag
Mn1 Cl1 2.3819(6) 2_655 ?
Mn1 Cl1 2.3819(6) . ?
Mn1 Cl2 2.3254(6) . ?
Mn1 Cl2 2.3254(6) 2_655 ?
P1 C12 1.820(2) . ?
P1 C1 1.832(2) . ?
P1 C6 1.829(2) . ?
N1 H1 0.8600 . ?
N1 C1 1.340(2) . ?
N1 C5 1.336(3) . ?
C12 C13 1.387(3) . ?
C12 C17 1.385(3) . ?
C1 C2 1.378(3) . ?
C13 H13 0.9300 . ?
C13 C14 1.376(3) . ?
C6 C11 1.366(3) . ?
C6 C7 1.361(3) . ?
C17 H17 0.9300 . ?
C17 C16 1.371(3) . ?
C5 H5 0.9300 . ?
C5 C4 1.356(3) . ?
C14 H14 0.9300 . ?
C14 C15 1.376(4) . ?
C2 H2 0.9300 . ?
C2 C3 1.369(4) . ?
C4 H4 0.9300 . ?
C4 C3 1.368(4) . ?
C16 H16 0.9300 . ?
C16 C15 1.367(4) . ?
C3 H3 0.9300 . ?
C15 H15 0.9300 . ?
C11 H11 0.9300 . ?
C11 C10 1.382(3) . ?
C9 H9 0.9300 . ?
C9 C10 1.336(4) . ?
C9 C8 1.337(4) . ?
C10 H10 0.9300 . ?
C7 H7 0.9300 . ?
C7 C8 1.390(4) . ?
C8 H8 0.9300 . ?

loop_
_geom_torsion_atom_site_label_1
_geom_torsion_atom_site_label_2
_geom_torsion_atom_site_label_3
_geom_torsion_atom_site_label_4
_geom_torsion
_geom_torsion_site_symmetry_1
_geom_torsion_site_symmetry_2
_geom_torsion_site_symmetry_3
_geom_torsion_site_symmetry_4
_geom_torsion_publ_flag
P1 C12 C13 C14 -178.55(17) . . . . ?
P1 C12 C17 C16 176.85(18) . . . . ?
P1 C1 C2 C3 173.77(19) . . . . ?
P1 C6 C11 C10 178.8(3) . . . . ?
P1 C6 C7 C8 -178.4(3) . . . . ?
N1 C1 C2 C3 1.3(3) . . . . ?
N1 C5 C4 C3 -0.3(4) . . . . ?
C12 P1 C1 N1 -37.63(17) . . . . ?
C12 P1 C1 C2 150.24(18) . . . . ?
C12 P1 C6 C11 -49.5(2) . . . . ?
C12 P1 C6 C7 128.9(2) . . . . ?
C12 C13 C14 C15 1.1(3) . . . . ?
C12 C17 C16 C15 2.6(4) . . . . ?
C1 P1 C12 C13 -36.67(19) . . . . ?
C1 P1 C12 C17 144.76(15) . . . . ?
C1 P1 C6 C11 56.3(2) . . . . ?
C1 P1 C6 C7 -125.3(2) . . . . ?
C1 N1 C5 C4 1.7(4) . . . . ?
C1 C2 C3 C4 -0.1(4) . . . . ?
C13 C12 C17 C16 -1.8(3) . . . . ?
C13 C14 C15 C16 -0.4(4) . . . . ?
C6 P1 C12 C13 67.82(19) . . . . ?
C6 P1 C12 C17 -110.75(16) . . . . ?
C6 P1 C1 N1 -145.37(16) . . . . ?
C6 P1 C1 C2 42.5(2) . . . . ?
C6 C11 C10 C9 0.3(5) . . . . ?
C6 C7 C8 C9 -1.2(7) . . . . ?
C17 C12 C13 C14 0.0(3) . . . . ?
C17 C16 C15 C14 -1.4(4) . . . . ?
C5 N1 C1 P1 -174.82(17) . . . . ?
C5 N1 C1 C2 -2.2(3) . . . . ?
C5 C4 C3 C2 -0.5(4) . . . . ?
C11 C6 C7 C8 0.1(5) . . . . ?
C10 C9 C8 C7 1.9(7) . . . . ?
C7 C6 C11 C10 0.4(5) . . . . ?
C8 C9 C10 C11 -1.4(6) . . . . ?
